data_4086712
loop_
_publ_author_name
'Castro-Rodrigo, Ruth'
'Chakraborty, Sumit'
'Munjanja, Lloyd'
'Brennessel, William W.'
'Jones, William D.'

_publ_section_title
;
 Synthesis, Characterization, and Reactivities of Molybdenum and Tungsten
 PONOP Pincer Complexes
;
_journal_issue 18
_journal_name_full Organometallics
_journal_page_first 3124
_journal_paper_doi 10.1021/acs.organomet.6b00461
_journal_volume 35
_journal_year 2016
_chemical_formula_moiety 'C20 H31 Mo N O5 P2'
_chemical_formula_sum 'C20 H31 Mo N O5 P2'
_chemical_formula_weight 523.34
_chemical_name_common jonlm13
_chemical_name_systematic '(iPr-PONOP)Mo(CO)3 '
_space_group_crystal_system monoclinic
_space_group_IT_number 14
_space_group_name_Hall '-P 2yn'
_space_group_name_H-M_alt 'P 1 21/n 1'
_symmetry_space_group_name_Hall '-P 2yn'
_symmetry_space_group_name_H-M 'P 1 21/n 1'
_atom_sites_solution_hydrogens geom
_atom_sites_solution_primary direct
_atom_sites_solution_secondary difmap
_audit_creation_method SHELXL-2014/7
_cell_angle_alpha 90
_cell_angle_beta 108.701(4)
_cell_angle_gamma 90
_cell_formula_units_Z 4
_cell_length_a 12.482(3)
_cell_length_b 10.474(3)
_cell_length_c 19.450(5)
_cell_measurement_reflns_used 4048
_cell_measurement_temperature 100.0(5)
_cell_measurement_theta_max 27.47
_cell_measurement_theta_min 2.21
_cell_volume 2408.6(11)
_computing_cell_refinement 'SAINT (Bruker, 2014)'
_computing_data_collection 'APEX2 (Bruker, 2014)'
_computing_data_reduction 'SAINT (Bruker, 2014)'
_computing_molecular_graphics 'SHELXTL (Sheldrick, 2008)'
_computing_publication_material 'SHELXTL (Sheldrick, 2008)'
_computing_structure_refinement 'SHELXL-2014/7 (Sheldrick, 2014b)'
_computing_structure_solution 'SIR2011 (Burla et al., 2012)'
_diffrn_ambient_temperature 100.0(5)
_diffrn_measured_fraction_theta_full 1.000
_diffrn_measured_fraction_theta_max 0.996
_diffrn_measurement_device_type 'Bruker SMART APEX II CCD platform'
_diffrn_measurement_method '\w scans'
_diffrn_radiation_type MoK\a
_diffrn_radiation_wavelength 0.71073
_diffrn_reflns_av_R_equivalents 0.1515
_diffrn_reflns_av_unetI/netI 0.0875
_diffrn_reflns_Laue_measured_fraction_full 1.000
_diffrn_reflns_Laue_measured_fraction_max 0.996
_diffrn_reflns_limit_h_max 16
_diffrn_reflns_limit_h_min -16
_diffrn_reflns_limit_k_max 13
_diffrn_reflns_limit_k_min -13
_diffrn_reflns_limit_l_max 25
_diffrn_reflns_limit_l_min -25
_diffrn_reflns_number 38510
_diffrn_reflns_point_group_measured_fraction_full 1.000
_diffrn_reflns_point_group_measured_fraction_max 0.996
_diffrn_reflns_theta_full 27.485
_diffrn_reflns_theta_max 27.581
_diffrn_reflns_theta_min 2.211
_diffrn_source 'fine-focus sealed tube'
_exptl_absorpt_coefficient_mu 0.706
_exptl_absorpt_correction_T_max 0.7456
_exptl_absorpt_correction_T_min 0.5434
_exptl_absorpt_correction_type multi-scan
_exptl_absorpt_process_details 'SADABS (Sheldrick, 2014a)'
_exptl_crystal_colour yellow
_exptl_crystal_density_diffrn 1.443
_exptl_crystal_description plate
_exptl_crystal_F_000 1080
_exptl_crystal_size_max 0.18
_exptl_crystal_size_mid 0.14
_exptl_crystal_size_min 0.05
_refine_diff_density_max 1.098
_refine_diff_density_min -1.198
_refine_diff_density_rms 0.128
_refine_ls_extinction_method none
_refine_ls_goodness_of_fit_ref 1.076
_refine_ls_hydrogen_treatment constr
_refine_ls_matrix_type full
_refine_ls_number_parameters 262
_refine_ls_number_reflns 5567
_refine_ls_number_restraints 0
_refine_ls_restrained_S_all 1.076
_refine_ls_R_factor_all 0.0980
_refine_ls_R_factor_gt 0.0580
_refine_ls_shift/su_max 0.000
_refine_ls_shift/su_mean 0.000
_refine_ls_structure_factor_coef Fsqd
_refine_ls_weighting_details 'w=1/[\s^2^(Fo^2^)+(0.0475P)^2^+0.8239P] where P=(Fo^2^+2Fc^2^)/3'
_refine_ls_weighting_scheme calc
_refine_ls_wR_factor_gt 0.1127
_refine_ls_wR_factor_ref 0.1263
_reflns_Friedel_coverage 0.000
_reflns_number_gt 3838
_reflns_number_total 5567
_reflns_threshold_expression 'I > 2\s(I)'
_cod_data_source_file om6b00461_si_003.cif
_cod_data_source_block 2b
_cod_original_cell_volume 2408.7(10)
_cod_database_code 4086712
_shelx_shelxl_version_number 2014/7
_shelx_space_group_comment
; 
The symmetry employed for this shelxl refinement is uniquely defined 
by the following loop, which should always be used as a source of 
symmetry information in preference to the above space-group names. 
They are only intended as comments. 
;
_shelx_estimated_absorpt_t_min 0.883
_shelx_estimated_absorpt_t_max 0.966

loop_
_space_group_symop_operation_xyz
'x, y, z'
'-x+1/2, y+1/2, -z+1/2'
'-x, -y, -z'
'x-1/2, -y-1/2, z-1/2'

loop_
_atom_site_label
_atom_site_type_symbol
_atom_site_fract_x
_atom_site_fract_y
_atom_site_fract_z
_atom_site_U_iso_or_equiv
_atom_site_adp_type
_atom_site_occupancy
_atom_site_site_symmetry_order
_atom_site_calc_flag
_atom_site_refinement_flags_posn
_atom_site_refinement_flags_adp
Mo1 Mo 0.41603(3) 0.23510(3) 0.13049(2) 0.01911(12) Uani 1 1 d . .
P1 P 0.59036(10) 0.34698(10) 0.14878(7) 0.0198(3) Uani 1 1 d . .
P2 P 0.21741(11) 0.22620(12) 0.11207(7) 0.0232(3) Uani 1 1 d . .
O1 O 0.4953(4) -0.0488(3) 0.1399(3) 0.0674(15) Uani 1 1 d . .
O2 O 0.3938(3) 0.2052(4) -0.0361(2) 0.0451(10) Uani 1 1 d . .
O3 O 0.4528(4) 0.1651(4) 0.2942(2) 0.0529(12) Uani 1 1 d . .
O4 O 0.5486(3) 0.5021(3) 0.13428(18) 0.0229(7) Uani 1 1 d . .
O5 O 0.1816(3) 0.3822(3) 0.11435(19) 0.0287(8) Uani 1 1 d . .
N1 N 0.3651(3) 0.4410(3) 0.1240(2) 0.0206(8) Uani 1 1 d . .
C1 C 0.4645(5) 0.0563(5) 0.1348(3) 0.0367(13) Uani 1 1 d . .
C2 C 0.3993(4) 0.2230(5) 0.0234(3) 0.0294(11) Uani 1 1 d . .
C3 C 0.4395(4) 0.2019(5) 0.2354(3) 0.0313(12) Uani 1 1 d . .
C4 C 0.4399(4) 0.5339(4) 0.1259(2) 0.0202(10) Uani 1 1 d . .
C5 C 0.4118(4) 0.6637(4) 0.1212(2) 0.0236(10) Uani 1 1 d . .
H5A H 0.4665 0.7275 0.1224 0.028 Uiso 1 1 calc R U
C6 C 0.3026(4) 0.6957(5) 0.1148(3) 0.0294(11) Uani 1 1 d . .
H6A H 0.2814 0.7831 0.1121 0.035 Uiso 1 1 calc R U
C7 C 0.2216(5) 0.6012(4) 0.1120(3) 0.0277(11) Uani 1 1 d . .
H7A H 0.1455 0.6223 0.1073 0.033 Uiso 1 1 calc R U
C8 C 0.2584(4) 0.4750(4) 0.1164(3) 0.0266(11) Uani 1 1 d . .
C9 C 0.6633(4) 0.3394(4) 0.0805(3) 0.0245(11) Uani 1 1 d . .
H9A H 0.6048 0.3616 0.0333 0.029 Uiso 1 1 calc R U
C10 C 0.7019(5) 0.2032(4) 0.0708(3) 0.0312(12) Uani 1 1 d . .
H10A H 0.6389 0.1438 0.0649 0.047 Uiso 1 1 calc R U
H10B H 0.7261 0.1999 0.0277 0.047 Uiso 1 1 calc R U
H10C H 0.7651 0.1792 0.1137 0.047 Uiso 1 1 calc R U
C11 C 0.7592(5) 0.4367(5) 0.0900(3) 0.0368(13) Uani 1 1 d . .
H11A H 0.7318 0.5223 0.0960 0.055 Uiso 1 1 calc R U
H11B H 0.8229 0.4145 0.1330 0.055 Uiso 1 1 calc R U
H11C H 0.7840 0.4352 0.0470 0.055 Uiso 1 1 calc R U
C12 C 0.7007(4) 0.3683(4) 0.2369(3) 0.0244(10) Uani 1 1 d . .
H12A H 0.7577 0.4301 0.2304 0.029 Uiso 1 1 calc R U
C13 C 0.6524(4) 0.4223(5) 0.2936(3) 0.0303(12) Uani 1 1 d . .
H13A H 0.6139 0.5032 0.2761 0.045 Uiso 1 1 calc R U
H13B H 0.5983 0.3615 0.3021 0.045 Uiso 1 1 calc R U
H13C H 0.7140 0.4369 0.3391 0.045 Uiso 1 1 calc R U
C14 C 0.7612(5) 0.2413(5) 0.2639(3) 0.0381(13) Uani 1 1 d . .
H14A H 0.7920 0.2070 0.2273 0.057 Uiso 1 1 calc R U
H14B H 0.8229 0.2557 0.3093 0.057 Uiso 1 1 calc R U
H14C H 0.7072 0.1803 0.2724 0.057 Uiso 1 1 calc R U
C15 C 0.1105(4) 0.1792(5) 0.0257(3) 0.0268(11) Uani 1 1 d . .
H15A H 0.0353 0.1721 0.0335 0.032 Uiso 1 1 calc R U
C16 C 0.1414(5) 0.0489(5) 0.0009(3) 0.0350(13) Uani 1 1 d . .
H16A H 0.1464 -0.0149 0.0386 0.052 Uiso 1 1 calc R U
H16B H 0.0830 0.0234 -0.0441 0.052 Uiso 1 1 calc R U
H16C H 0.2144 0.0553 -0.0076 0.052 Uiso 1 1 calc R U
C17 C 0.1025(5) 0.2798(5) -0.0329(3) 0.0370(13) Uani 1 1 d . .
H17A H 0.0828 0.3626 -0.0167 0.055 Uiso 1 1 calc R U
H17B H 0.1755 0.2865 -0.0415 0.055 Uiso 1 1 calc R U
H17C H 0.0440 0.2546 -0.0780 0.055 Uiso 1 1 calc R U
C18 C 0.1594(4) 0.1704(5) 0.1824(3) 0.0308(12) Uani 1 1 d . .
H18A H 0.2104 0.2057 0.2293 0.037 Uiso 1 1 calc R U
C19 C 0.1671(5) 0.0250(5) 0.1905(3) 0.0397(14) Uani 1 1 d . .
H19A H 0.2439 -0.0030 0.1948 0.060 Uiso 1 1 calc R U
H19D H 0.1492 -0.0003 0.2342 0.060 Uiso 1 1 calc R U
H19B H 0.1130 -0.0149 0.1478 0.060 Uiso 1 1 calc R U
C20 C 0.0406(5) 0.2190(6) 0.1755(3) 0.0443(15) Uani 1 1 d . .
H20D H 0.0385 0.3122 0.1704 0.067 Uiso 1 1 calc R U
H20A H -0.0145 0.1807 0.1327 0.067 Uiso 1 1 calc R U
H20B H 0.0218 0.1953 0.2190 0.067 Uiso 1 1 calc R U

loop_
_atom_site_aniso_label
_atom_site_aniso_U_11
_atom_site_aniso_U_22
_atom_site_aniso_U_33
_atom_site_aniso_U_23
_atom_site_aniso_U_13
_atom_site_aniso_U_12
Mo1 0.0258(2) 0.00978(17) 0.0230(2) -0.00056(16) 0.00957(16) -0.00229(17)
P1 0.0248(7) 0.0098(5) 0.0265(7) 0.0007(4) 0.0106(6) 0.0004(4)
P2 0.0264(6) 0.0202(5) 0.0242(7) -0.0006(5) 0.0096(5) -0.0037(5)
O1 0.076(4) 0.0112(19) 0.122(4) 0.000(2) 0.042(3) 0.003(2)
O2 0.044(2) 0.066(3) 0.027(2) -0.0110(19) 0.0145(19) -0.008(2)
O3 0.052(3) 0.072(3) 0.033(2) 0.010(2) 0.010(2) -0.027(2)
O4 0.0231(18) 0.0091(13) 0.038(2) 0.0023(13) 0.0113(16) 0.0004(13)
O5 0.0264(19) 0.0213(17) 0.041(2) -0.0047(15) 0.0142(17) -0.0013(15)
N1 0.027(2) 0.0125(17) 0.025(2) 0.0009(15) 0.0119(19) 0.0022(16)
C1 0.042(3) 0.019(3) 0.052(4) -0.003(2) 0.018(3) -0.009(2)
C2 0.025(3) 0.027(2) 0.035(3) -0.002(2) 0.008(2) -0.001(2)
C3 0.025(3) 0.034(3) 0.033(3) 0.000(2) 0.006(2) -0.012(2)
C4 0.032(3) 0.010(2) 0.021(2) -0.0005(16) 0.012(2) 0.0028(18)
C5 0.034(3) 0.010(2) 0.028(3) 0.0011(18) 0.012(2) 0.002(2)
C6 0.039(3) 0.020(2) 0.029(3) 0.001(2) 0.011(2) 0.010(2)
C7 0.034(3) 0.021(2) 0.030(3) -0.001(2) 0.013(2) 0.006(2)
C8 0.036(3) 0.025(2) 0.021(3) -0.0043(19) 0.012(2) -0.003(2)
C9 0.029(3) 0.022(2) 0.025(3) 0.0033(19) 0.012(2) 0.001(2)
C10 0.042(3) 0.022(2) 0.037(3) 0.004(2) 0.022(3) 0.009(2)
C11 0.041(3) 0.027(3) 0.052(4) 0.004(2) 0.029(3) -0.001(2)
C12 0.025(3) 0.017(2) 0.029(3) -0.0030(19) 0.006(2) -0.0034(19)
C13 0.034(3) 0.026(3) 0.030(3) -0.006(2) 0.008(2) -0.007(2)
C14 0.044(3) 0.026(3) 0.037(3) 0.001(2) 0.003(3) 0.010(3)
C15 0.026(3) 0.026(2) 0.028(3) 0.002(2) 0.009(2) -0.003(2)
C16 0.036(3) 0.035(3) 0.033(3) -0.009(2) 0.009(3) -0.009(2)
C17 0.041(3) 0.040(3) 0.030(3) 0.006(2) 0.010(3) -0.003(3)
C18 0.028(3) 0.042(3) 0.024(3) -0.002(2) 0.010(2) -0.012(2)
C19 0.046(4) 0.042(3) 0.031(3) 0.007(2) 0.010(3) -0.018(3)
C20 0.034(3) 0.065(4) 0.038(3) 0.004(3) 0.017(3) -0.006(3)

loop_
_atom_type_symbol
_atom_type_description
_atom_type_scat_dispersion_real
_atom_type_scat_dispersion_imag
_atom_type_scat_source
C C 0.0033 0.0016 'International Tables Vol C Tables 4.2.6.8 and 6.1.1.4'
H H 0.0000 0.0000 'International Tables Vol C Tables 4.2.6.8 and 6.1.1.4'
N N 0.0061 0.0033 'International Tables Vol C Tables 4.2.6.8 and 6.1.1.4'
O O 0.0106 0.0060 'International Tables Vol C Tables 4.2.6.8 and 6.1.1.4'
P P 0.1023 0.0942 'International Tables Vol C Tables 4.2.6.8 and 6.1.1.4'
Mo Mo -1.6832 0.6857 'International Tables Vol C Tables 4.2.6.8 and 6.1.1.4'

loop_
_geom_angle_atom_site_label_1
_geom_angle_atom_site_label_2
_geom_angle_atom_site_label_3
_geom_angle
C1 Mo1 C3 81.2(2)
C1 Mo1 C2 85.0(2)
C3 Mo1 C2 166.1(2)
C1 Mo1 N1 178.13(18)
C3 Mo1 N1 99.86(18)
C2 Mo1 N1 93.94(17)
C1 Mo1 P2 105.08(17)
C3 Mo1 P2 87.23(15)
C2 Mo1 P2 94.77(14)
N1 Mo1 P2 76.54(10)
C1 Mo1 P1 101.98(17)
C3 Mo1 P1 96.03(14)
C2 Mo1 P1 88.44(14)
N1 Mo1 P1 76.42(10)
P2 Mo1 P1 152.93(4)
O4 P1 C12 97.87(19)
O4 P1 C9 96.77(18)
C12 P1 C9 106.5(2)
O4 P1 Mo1 103.13(12)
C12 P1 Mo1 124.86(16)
C9 P1 Mo1 120.58(16)
O5 P2 C18 96.7(2)
O5 P2 C15 99.3(2)
C18 P2 C15 104.5(2)
O5 P2 Mo1 103.17(12)
C18 P2 Mo1 122.58(18)
C15 P2 Mo1 124.00(16)
C4 O4 P1 119.7(3)
C8 O5 P2 120.0(3)
C8 N1 C4 118.0(4)
C8 N1 Mo1 121.0(3)
C4 N1 Mo1 120.9(3)
O1 C1 Mo1 177.6(6)
O2 C2 Mo1 173.8(5)
O3 C3 Mo1 170.8(5)
N1 C4 O4 119.2(4)
N1 C4 C5 123.0(4)
O4 C4 C5 117.8(4)
C6 C5 C4 117.7(4)
C6 C5 H5A 121.2
C4 C5 H5A 121.2
C5 C6 C7 121.0(4)
C5 C6 H6A 119.5
C7 C6 H6A 119.5
C8 C7 C6 116.6(5)
C8 C7 H7A 121.7
C6 C7 H7A 121.7
N1 C8 O5 118.7(4)
N1 C8 C7 123.7(5)
O5 C8 C7 117.5(5)
C10 C9 C11 111.6(4)
C10 C9 P1 112.1(3)
C11 C9 P1 115.6(3)
C10 C9 H9A 105.6
C11 C9 H9A 105.6
P1 C9 H9A 105.6
C9 C10 H10A 109.5
C9 C10 H10B 109.5
H10A C10 H10B 109.5
C9 C10 H10C 109.5
H10A C10 H10C 109.5
H10B C10 H10C 109.5
C9 C11 H11A 109.5
C9 C11 H11B 109.5
H11A C11 H11B 109.5
C9 C11 H11C 109.5
H11A C11 H11C 109.5
H11B C11 H11C 109.5
C13 C12 C14 109.8(4)
C13 C12 P1 111.6(3)
C14 C12 P1 110.7(3)
C13 C12 H12A 108.2
C14 C12 H12A 108.2
P1 C12 H12A 108.2
C12 C13 H13A 109.5
C12 C13 H13B 109.5
H13A C13 H13B 109.5
C12 C13 H13C 109.5
H13A C13 H13C 109.5
H13B C13 H13C 109.5
C12 C14 H14A 109.5
C12 C14 H14B 109.5
H14A C14 H14B 109.5
C12 C14 H14C 109.5
H14A C14 H14C 109.5
H14B C14 H14C 109.5
C17 C15 C16 109.9(4)
C17 C15 P2 110.5(3)
C16 C15 P2 110.0(4)
C17 C15 H15A 108.8
C16 C15 H15A 108.8
P2 C15 H15A 108.8
C15 C16 H16A 109.5
C15 C16 H16B 109.5
H16A C16 H16B 109.5
C15 C16 H16C 109.5
H16A C16 H16C 109.5
H16B C16 H16C 109.5
C15 C17 H17A 109.5
C15 C17 H17B 109.5
H17A C17 H17B 109.5
C15 C17 H17C 109.5
H17A C17 H17C 109.5
H17B C17 H17C 109.5
C19 C18 C20 111.5(4)
C19 C18 P2 111.5(4)
C20 C18 P2 115.5(4)
C19 C18 H18A 105.8
C20 C18 H18A 105.8
P2 C18 H18A 105.8
C18 C19 H19A 109.5
C18 C19 H19D 109.5
H19A C19 H19D 109.5
C18 C19 H19B 109.5
H19A C19 H19B 109.5
H19D C19 H19B 109.5
C18 C20 H20D 109.5
C18 C20 H20A 109.5
H20D C20 H20A 109.5
C18 C20 H20B 109.5
H20D C20 H20B 109.5
H20A C20 H20B 109.5

loop_
_geom_bond_atom_site_label_1
_geom_bond_atom_site_label_2
_geom_bond_distance
Mo1 C1 1.961(5)
Mo1 C3 1.997(5)
Mo1 C2 2.029(5)
Mo1 N1 2.241(4)
Mo1 P2 2.3904(14)
Mo1 P1 2.3957(13)
P1 O4 1.703(3)
P1 C12 1.836(5)
P1 C9 1.837(5)
P2 O5 1.698(3)
P2 C18 1.837(5)
P2 C15 1.845(5)
O1 C1 1.160(6)
O2 C2 1.152(6)
O3 C3 1.167(6)
O4 C4 1.355(5)
O5 C8 1.357(6)
N1 C8 1.340(6)
N1 C4 1.341(6)
C4 C5 1.400(6)
C5 C6 1.369(7)
C5 H5A 0.9500
C6 C7 1.403(7)
C6 H6A 0.9500
C7 C8 1.393(6)
C7 H7A 0.9500
C9 C10 1.536(6)
C9 C11 1.537(7)
C9 H9A 1.0000
C10 H10A 0.9800
C10 H10B 0.9800
C10 H10C 0.9800
C11 H11A 0.9800
C11 H11B 0.9800
C11 H11C 0.9800
C12 C13 1.525(6)
C12 C14 1.536(6)
C12 H12A 1.0000
C13 H13A 0.9800
C13 H13B 0.9800
C13 H13C 0.9800
C14 H14A 0.9800
C14 H14B 0.9800
C14 H14C 0.9800
C15 C17 1.532(7)
C15 C16 1.537(7)
C15 H15A 1.0000
C16 H16A 0.9800
C16 H16B 0.9800
C16 H16C 0.9800
C17 H17A 0.9800
C17 H17B 0.9800
C17 H17C 0.9800
C18 C19 1.532(7)
C18 C20 1.532(7)
C18 H18A 1.0000
C19 H19A 0.9800
C19 H19D 0.9800
C19 H19B 0.9800
C20 H20D 0.9800
C20 H20A 0.9800
C20 H20B 0.9800

loop_
_geom_torsion_atom_site_label_1
_geom_torsion_atom_site_label_2
_geom_torsion_atom_site_label_3
_geom_torsion_atom_site_label_4
_geom_torsion
C12 P1 O4 C4 -120.5(3)
C9 P1 O4 C4 131.8(3)
Mo1 P1 O4 C4 8.1(3)
C18 P2 O5 C8 133.5(4)
C15 P2 O5 C8 -120.6(4)
Mo1 P2 O5 C8 7.7(4)
C8 N1 C4 O4 179.4(4)
Mo1 N1 C4 O4 -2.2(6)
C8 N1 C4 C5 0.8(7)
Mo1 N1 C4 C5 179.2(3)
P1 O4 C4 N1 -4.7(6)
P1 O4 C4 C5 173.9(3)
N1 C4 C5 C6 0.3(7)
O4 C4 C5 C6 -178.2(4)
C4 C5 C6 C7 -0.9(7)
C5 C6 C7 C8 0.3(7)
C4 N1 C8 O5 180.0(4)
Mo1 N1 C8 O5 1.6(6)
C4 N1 C8 C7 -1.5(7)
Mo1 N1 C8 C7 -179.9(4)
P2 O5 C8 N1 -6.7(6)
P2 O5 C8 C7 174.7(3)
C6 C7 C8 N1 1.0(7)
C6 C7 C8 O5 179.5(4)
O4 P1 C9 C10 -172.9(4)
C12 P1 C9 C10 86.8(4)
Mo1 P1 C9 C10 -63.3(4)
O4 P1 C9 C11 57.7(4)
C12 P1 C9 C11 -42.6(4)
Mo1 P1 C9 C11 167.3(3)
O4 P1 C12 C13 60.3(3)
C9 P1 C12 C13 159.8(3)
Mo1 P1 C12 C13 -51.7(4)
O4 P1 C12 C14 -177.0(3)
C9 P1 C12 C14 -77.6(4)
Mo1 P1 C12 C14 70.9(4)
O5 P2 C15 C17 45.0(4)
C18 P2 C15 C17 144.5(4)
Mo1 P2 C15 C17 -67.8(4)
O5 P2 C15 C16 166.5(3)
C18 P2 C15 C16 -94.1(4)
Mo1 P2 C15 C16 53.7(4)
O5 P2 C18 C19 174.6(4)
C15 P2 C18 C19 73.2(4)
Mo1 P2 C18 C19 -75.1(4)
O5 P2 C18 C20 46.0(4)
C15 P2 C18 C20 -55.4(5)
Mo1 P2 C18 C20 156.3(3)
